data_7250308
loop_
_publ_author_name
'Watanabe, Kosuke'
'Sugiyama, Haruki'
'Segawa, Yasutomo'

_publ_section_title
;
 Diverse tetracyanodihydrodipyrazinopyrazine clathrate crystals assembled
 from weak intermolecular interactions
;
_journal_issue 21
_journal_name_full CrystEngComm
_journal_page_first 3552
_journal_page_last 3559
_journal_paper_doi 10.1039/D5CE00289C
_journal_volume 27
_journal_year 2025
_chemical_formula_moiety 'C6 H4 Cl2, C30 H22 N10'
_chemical_formula_sum 'C36 H26 Cl2 N10'
_chemical_formula_weight 669.57
_space_group_crystal_system monoclinic
_space_group_IT_number 14
_space_group_name_Hall '-P 2ybc'
_space_group_name_H-M_alt 'P 1 21/c 1'
_atom_sites_solution_hydrogens geom
_audit_creation_date 2024-12-23
_audit_creation_method
;
Olex2 1.5
(compiled 2023.08.24 svn.re1ec1418 for OlexSys, GUI svn.r6817)
;
_audit_update_record
;
2025-03-10 deposited with the CCDC.	2025-04-23 downloaded from the CCDC.
;
_cell_angle_alpha 90
_cell_angle_beta 103.244(3)
_cell_angle_gamma 90
_cell_formula_units_Z 6
_cell_length_a 11.7987(4)
_cell_length_b 19.0987(4)
_cell_length_c 23.8997(6)
_cell_measurement_reflns_used 14428
_cell_measurement_temperature 143.15
_cell_measurement_theta_max 31.2230
_cell_measurement_theta_min 2.4410
_cell_volume 5242.3(3)
_computing_cell_refinement 'CrysAlisPro 1.171.39.43c (Rigaku OD, 2018)'
_computing_data_collection 'CrysAlisPro 1.171.39.43c (Rigaku OD, 2018)'
_computing_data_reduction 'CrysAlisPro 1.171.39.43c (Rigaku OD, 2018)'
_computing_molecular_graphics 'Olex2 1.5 (Dolomanov et al., 2009)'
_computing_publication_material 'Olex2 1.5 (Dolomanov et al., 2009)'
_computing_structure_refinement 'SHELXL 2019/3 (Sheldrick, 2015)'
_computing_structure_solution 'SHELXT 2014/5 (Sheldrick, 2014)'
_diffrn_ambient_temperature 143.15
_diffrn_detector_type HyPix
_diffrn_measured_fraction_theta_full 0.999
_diffrn_measured_fraction_theta_max 0.999
_diffrn_measurement_details
;
List of Runs (angles in degrees, time in seconds):

  # Type    Start    End  Width  t~exp~   \w     \q     \k     \f   Frames
#--------------------------------------------------------------------------
  1  \w     -5.00  57.00   0.50   10.00    --  -11.26  57.00 -30.00  124
  2  \w     -2.00  90.00   0.50   10.00    --   12.67  37.00 -90.00  184
  3  \w     39.00  90.00   0.50   10.00    --   12.67 179.00-120.00  102
  4  \w    -54.00 -29.00   0.50   10.00    --   12.67 -37.00  60.00   50
  5  \w    -82.00  16.00   0.50   10.00    --  -11.26 -77.00 -30.00  196
  6  \w     22.00  47.00   0.50   10.00    --   12.67-136.00  -2.00   50
  7  \w     33.00  67.00   0.50   10.00    --   12.67-133.00 175.00   68
;
_diffrn_measurement_device 'four-circle diffractometer'
_diffrn_measurement_device_type 'ROD, Synergy Custom system, HyPix'
_diffrn_measurement_method '\w scans'
_diffrn_radiation_type MoK\a
_diffrn_radiation_wavelength 0.71073
_diffrn_reflns_av_R_equivalents 0.0687
_diffrn_reflns_av_unetI/netI 0.0588
_diffrn_reflns_Laue_measured_fraction_full 0.999
_diffrn_reflns_Laue_measured_fraction_max 0.999
_diffrn_reflns_limit_h_max 14
_diffrn_reflns_limit_h_min -15
_diffrn_reflns_limit_k_max 24
_diffrn_reflns_limit_k_min -24
_diffrn_reflns_limit_l_max 26
_diffrn_reflns_limit_l_min -30
_diffrn_reflns_number 53311
_diffrn_reflns_point_group_measured_fraction_full 0.999
_diffrn_reflns_point_group_measured_fraction_max 0.999
_diffrn_reflns_theta_full 25.242
_diffrn_reflns_theta_max 27.102
_diffrn_reflns_theta_min 2.434
_exptl_absorpt_coefficient_mu 0.227
_exptl_absorpt_correction_T_max 1.00000
_exptl_absorpt_correction_T_min 0.59485
_exptl_absorpt_correction_type multi-scan
_exptl_absorpt_process_details
;
CrysAlisPro 1.171.39.43c (Rigaku Oxford Diffraction, 2018)
Empirical absorption correction using spherical harmonics,
 implemented in SCALE3 ABSPACK scaling algorithm.
;
_exptl_crystal_colour yellow
_exptl_crystal_colour_primary yellow
_exptl_crystal_density_diffrn 1.273
_exptl_crystal_description plate
_exptl_crystal_F_000 2076
_exptl_crystal_size_max 0.1
_exptl_crystal_size_mid 0.1
_exptl_crystal_size_min 0.1
_refine_diff_density_max 1.320
_refine_diff_density_min -0.797
_refine_diff_density_rms 0.080
_refine_ls_extinction_method none
_refine_ls_goodness_of_fit_ref 1.050
_refine_ls_hydrogen_treatment constr
_refine_ls_matrix_type full
_refine_ls_number_parameters 670
_refine_ls_number_reflns 11561
_refine_ls_number_restraints 148
_refine_ls_restrained_S_all 1.100
_refine_ls_R_factor_all 0.1134
_refine_ls_R_factor_gt 0.0775
_refine_ls_shift/su_max 0.002
_refine_ls_shift/su_mean 0.000
_refine_ls_structure_factor_coef Fsqd
_refine_ls_weighting_details 'w=1/[\s^2^(Fo^2^)+(0.1217P)^2^+4.7722P] where P=(Fo^2^+2Fc^2^)/3'
_refine_ls_weighting_scheme calc
_refine_ls_wR_factor_gt 0.2194
_refine_ls_wR_factor_ref 0.2429
_reflns_Friedel_coverage 0.000
_reflns_number_gt 7710
_reflns_number_total 11561
_reflns_threshold_expression 'I > 2\s(I)'
_cod_data_source_file d5ce00289c2.cif
_cod_data_source_block TCDP-o-DCB
_cod_depositor_comments 'Adding full bibliography for 7250300--7250316.cif.'
_cod_database_code 7250308
_shelx_shelxl_version_number 2019/3
_shelx_space_group_comment
;
The symmetry employed for this shelxl refinement is uniquely defined
by the following loop, which should always be used as a source of
symmetry information in preference to the above space-group names.
They are only intended as comments.
;
_olex2_refinement_description
;
1. Fixed Uiso
 At 1.2 times of:
  All C(H) groups
 At 1.5 times of:
  All C(H,H,H) groups
2. Restrained distances
 Cl1-C69 = Cl9-C68
 1.74 with sigma of 0.01
 C73-Cl1 \\sim Cl1-C68
 with sigma of 0.02
 Cl7-C1 \\sim Cl8-C6
 with sigma of 0.001
3. Uiso/Uaniso restraints and constraints
C70 \\sim C68 \\sim C69 \\sim C73 \\sim C72 \\sim C71 \\sim Cl1 \\sim Cl9:
within 2A with sigma of 0.005 and sigma for terminal atoms of 0.01 within 2A
Uanis(Cl9) \\sim Ueq, Uanis(C68) \\sim Ueq, Uanis(C70) \\sim Ueq, Uanis(C72)
\\sim Ueq, Uanis(C71) \\sim Ueq, Uanis(C73) \\sim Ueq, Uanis(C69) \\sim Ueq,
Uanis(Cl1) \\sim Ueq, Uanis(Cl9) \\sim Ueq: with sigma of 0.01 and sigma for
terminal atoms of 0.02
Uanis(C5) \\sim Ueq, Uanis(C4) \\sim Ueq, Uanis(C2) \\sim Ueq, Uanis(C1) \\sim
Ueq, Uanis(C6) \\sim Ueq, Uanis(Cl8) \\sim Ueq, Uanis(C3) \\sim Ueq, Uanis(Cl7)
\\sim Ueq: with sigma of 0.005 and sigma for terminal atoms of 0.01
4. Others
 Fixed Sof: Cl9(0.5) C68(0.5) C69(0.5) C73(0.5) H73(0.5) C72(0.5) H72(0.5)
 C71(0.5) H71(0.5) C70(0.5) H70(0.5) Cl1(0.5)
5.a Aromatic/amide H refined with riding coordinates:
 C54(H54), C13(H13), C56(H56), C47(H47), C11(H11), C45(H45), C5(H5), C4(H4),
 C3(H3), C2(H2), C73(H73), C72(H72), C71(H71), C70(H70)
5.b Fitted hexagon refined as free rotating group:
 C1(C6,C5,C4,C3,C2), C68(C69,C73,C72,C71,C70)
5.c Idealised Me refined as rotating group:
 C27(H27A,H27B,H27C), C50(H50A,H50B,H50C), C26(H26A,H26B,H26C), C59(H59A,H59B,
 H59C), C60(H60A,H60B,H60C), C58(H58A,H58B,H58C), C49(H49A,H49B,H49C), C51(H51A,
 H51B,H51C), C28(H28A,H28B,H28C)
;
_olex2_submission_special_instructions 'No special instructions were received'
_oxdiff_exptl_absorpt_empirical_details
;
Empirical correction (ABSPACK) includes:
- Absorption correction using spherical harmonics
- Frame scaling
;

loop_
_space_group_symop_operation_xyz
'x, y, z'
'-x, y+1/2, -z+1/2'
'-x, -y, -z'
'x, -y-1/2, z-1/2'

loop_
_atom_site_label
_atom_site_type_symbol
_atom_site_fract_x
_atom_site_fract_y
_atom_site_fract_z
_atom_site_U_iso_or_equiv
_atom_site_adp_type
_atom_site_occupancy
_atom_site_site_symmetry_order
_atom_site_calc_flag
_atom_site_refinement_flags_posn
_atom_site_refinement_flags_adp
_atom_site_refinement_flags_occupancy
_atom_site_disorder_assembly
_atom_site_disorder_group
Cl7 Cl 0.93407(12) 0.30342(8) 0.61464(6) 0.0907(4) Uani 1 1 d D U . . .
Cl8 Cl 0.93063(16) 0.46597(8) 0.63857(8) 0.1256(7) Uani 1 1 d D U . . .
N15 N -0.03445(19) 0.06752(11) 0.47996(9) 0.0241(5) Uani 1 1 d . . . . .
N29 N 0.37088(19) 0.36504(11) 0.77377(9) 0.0250(5) Uani 1 1 d . . . . .
N41 N 0.2411(2) 0.44367(11) 0.79866(9) 0.0268(5) Uani 1 1 d . . . . .
N31 N 0.4933(2) 0.28378(12) 0.74591(10) 0.0284(5) Uani 1 1 d . . . . .
N36 N 0.3651(2) 0.44213(11) 0.67243(10) 0.0290(5) Uani 1 1 d . . . . .
N38 N 0.2297(2) 0.51743(11) 0.69575(10) 0.0282(5) Uani 1 1 d . . . . .
N71 N 0.1094(2) 0.11501(11) 0.55201(10) 0.0288(5) Uani 1 1 d . . . . .
N34 N 0.4828(2) 0.35936(12) 0.64405(10) 0.0326(5) Uani 1 1 d . . . . .
N22 N 0.1801(2) -0.02003(12) 0.59148(10) 0.0291(5) Uani 1 1 d . . . . .
N66 N 0.0425(3) 0.53926(14) 0.85245(12) 0.0436(7) Uani 1 1 d . . . . .
N68 N 0.0265(3) 0.64137(15) 0.70697(13) 0.0516(8) Uani 1 1 d . . . . .
C16 C 0.0566(2) 0.05889(13) 0.52714(11) 0.0239(5) Uani 1 1 d . . . . .
C35 C 0.4296(2) 0.38121(13) 0.68313(12) 0.0275(6) Uani 1 1 d . . . . .
C30 C 0.4338(2) 0.34232(13) 0.73505(11) 0.0254(5) Uani 1 1 d . . . . .
C40 C 0.1715(2) 0.50025(13) 0.78403(11) 0.0259(6) Uani 1 1 d . . . . .
C17 C 0.0926(2) -0.00995(13) 0.54741(11) 0.0239(5) Uani 1 1 d . . . . .
C65 C 0.1008(3) 0.52184(14) 0.82311(12) 0.0317(6) Uani 1 1 d . . . . .
C43 C 0.3608(2) 0.31900(13) 0.82103(11) 0.0264(6) Uani 1 1 d . . . . .
C37 C 0.2987(2) 0.46332(13) 0.70976(11) 0.0252(5) Uani 1 1 d . . . . .
C32 C 0.5460(2) 0.26113(14) 0.70497(12) 0.0301(6) Uani 1 1 d . . . . .
C39 C 0.1653(2) 0.53616(13) 0.73344(12) 0.0269(6) Uani 1 1 d . . . . .
N21 N 0.3026(3) 0.21732(16) 0.64219(13) 0.0552(8) Uani 1 1 d . . . . .
C19 C 0.1992(3) 0.10423(15) 0.59753(12) 0.0329(6) Uani 1 1 d . . . . .
C42 C 0.3032(2) 0.42498(13) 0.76223(11) 0.0253(5) Uani 1 1 d . . . . .
C9 C -0.0722(2) 0.13829(13) 0.46163(11) 0.0261(6) Uani 1 1 d . . . . .
N64 N 0.6491(3) 0.14084(16) 0.71808(14) 0.0564(8) Uani 1 1 d . . . . .
C23 C 0.2348(3) 0.03828(15) 0.61715(12) 0.0317(6) Uani 1 1 d . . . . .
C52 C 0.3569(3) 0.47765(14) 0.61731(12) 0.0295(6) Uani 1 1 d . . . . .
C33 C 0.5406(3) 0.29756(14) 0.65472(13) 0.0318(6) Uani 1 1 d . . . . .
C53 C 0.2745(3) 0.45399(15) 0.57019(12) 0.0347(7) Uani 1 1 d . . . . .
C67 C 0.0889(3) 0.59509(15) 0.71823(13) 0.0347(6) Uani 1 1 d . . . . .
C48 C 0.2654(3) 0.27473(15) 0.81260(13) 0.0326(6) Uani 1 1 d . . . . .
C14 C -0.1583(3) 0.16809(15) 0.48456(12) 0.0324(6) Uani 1 1 d . . . . .
C20 C 0.2569(3) 0.16705(17) 0.62331(14) 0.0410(7) Uani 1 1 d . . . . .
N25 N 0.4122(3) 0.0140(2) 0.70024(14) 0.0682(10) Uani 1 1 d . . . . .
N62 N 0.6225(3) 0.24978(16) 0.57113(14) 0.0609(9) Uani 1 1 d . . . . .
C63 C 0.6039(3) 0.19417(16) 0.71375(13) 0.0364(7) Uani 1 1 d . . . . .
C54 C 0.2741(3) 0.48511(16) 0.51729(13) 0.0383(7) Uani 1 1 d . . . . .
H54 H 0.217913 0.470326 0.484257 0.046 Uiso 1 1 calc R U . . .
C57 C 0.4354(3) 0.53050(16) 0.61413(13) 0.0384(7) Uani 1 1 d . . . . .
C55 C 0.3522(3) 0.53645(16) 0.51140(13) 0.0390(7) Uani 1 1 d . . . . .
C10 C -0.0175(3) 0.17266(15) 0.42417(13) 0.0347(7) Uani 1 1 d . . . . .
C27 C -0.2139(3) 0.12822(17) 0.52519(15) 0.0447(8) Uani 1 1 d . . . . .
H27A H -0.244893 0.083865 0.507411 0.067 Uiso 1 1 calc R U . . .
H27B H -0.277528 0.156018 0.533940 0.067 Uiso 1 1 calc R U . . .
H27C H -0.155771 0.118701 0.560787 0.067 Uiso 1 1 calc R U . . .
C24 C 0.3330(3) 0.02616(18) 0.66404(14) 0.0434(8) Uani 1 1 d . . . . .
C13 C -0.1897(3) 0.23695(16) 0.46883(14) 0.0444(8) Uani 1 1 d . . . . .
H13 H -0.248621 0.259008 0.483804 0.053 Uiso 1 1 calc R U . . .
C61 C 0.5887(3) 0.27101(16) 0.60886(14) 0.0405(7) Uani 1 1 d . . . . .
C44 C 0.4476(3) 0.32038(16) 0.87140(12) 0.0377(7) Uani 1 1 d . . . . .
C56 C 0.4309(3) 0.55892(17) 0.55996(14) 0.0434(8) Uani 1 1 d . . . . .
H56 H 0.484081 0.595088 0.556369 0.052 Uiso 1 1 calc R U . . .
C47 C 0.2565(3) 0.23121(16) 0.85819(16) 0.0445(8) Uani 1 1 d . . . . .
H47 H 0.192725 0.199672 0.853387 0.053 Uiso 1 1 calc R U . . .
C12 C -0.1369(4) 0.27396(17) 0.43184(16) 0.0531(10) Uani 1 1 d . . . . .
C46 C 0.3375(3) 0.23241(19) 0.91029(16) 0.0513(9) Uani 1 1 d . . . . .
C11 C -0.0523(3) 0.24131(16) 0.40965(15) 0.0464(8) Uani 1 1 d . . . . .
H11 H -0.016909 0.266325 0.383806 0.056 Uiso 1 1 calc R U . . .
C45 C 0.4333(3) 0.2757(2) 0.91561(14) 0.0505(9) Uani 1 1 d . . . . .
H45 H 0.491320 0.275073 0.950484 0.061 Uiso 1 1 calc R U . . .
C50 C 0.1740(3) 0.27462(19) 0.75765(15) 0.0484(8) Uani 1 1 d . . . . .
H50A H 0.127322 0.317442 0.755192 0.073 Uiso 1 1 calc R U . . .
H50B H 0.123413 0.233719 0.756741 0.073 Uiso 1 1 calc R U . . .
H50C H 0.211268 0.272615 0.725022 0.073 Uiso 1 1 calc R U . . .
C26 C 0.0755(3) 0.13873(17) 0.39970(17) 0.0504(9) Uani 1 1 d . . . . .
H26A H 0.151678 0.146483 0.425702 0.076 Uiso 1 1 calc R U . . .
H26B H 0.074991 0.159246 0.362060 0.076 Uiso 1 1 calc R U . . .
H26C H 0.060401 0.088328 0.395378 0.076 Uiso 1 1 calc R U . . .
C59 C 0.1915(4) 0.39597(19) 0.57510(15) 0.0512(9) Uani 1 1 d . . . . .
H59A H 0.235168 0.352497 0.585918 0.077 Uiso 1 1 calc R U . . .
H59B H 0.136200 0.389550 0.538049 0.077 Uiso 1 1 calc R U . . .
H59C H 0.149040 0.407997 0.604526 0.077 Uiso 1 1 calc R U . . .
C60 C 0.5234(4) 0.5552(2) 0.66635(16) 0.0631(11) Uani 1 1 d . . . . .
H60A H 0.482909 0.572598 0.695084 0.095 Uiso 1 1 calc R U . . .
H60B H 0.570305 0.592870 0.655396 0.095 Uiso 1 1 calc R U . . .
H60C H 0.574176 0.516089 0.682581 0.095 Uiso 1 1 calc R U . . .
C58 C 0.3516(4) 0.5690(2) 0.45415(15) 0.0541(9) Uani 1 1 d . . . . .
H58A H 0.323762 0.534685 0.423593 0.081 Uiso 1 1 calc R U . . .
H58B H 0.430732 0.583690 0.453234 0.081 Uiso 1 1 calc R U . . .
H58C H 0.299916 0.609811 0.448248 0.081 Uiso 1 1 calc R U . . .
C49 C 0.5530(3) 0.3662(2) 0.87838(17) 0.0593(10) Uani 1 1 d . . . . .
H49A H 0.604088 0.348027 0.854726 0.089 Uiso 1 1 calc R U . . .
H49B H 0.594922 0.366658 0.918825 0.089 Uiso 1 1 calc R U . . .
H49C H 0.528809 0.413984 0.866137 0.089 Uiso 1 1 calc R U . . .
C51 C 0.3204(5) 0.1882(3) 0.9604(2) 0.0859(17) Uani 1 1 d . . . . .
H51A H 0.258014 0.208400 0.976220 0.129 Uiso 1 1 calc R U . . .
H51B H 0.392877 0.187378 0.990289 0.129 Uiso 1 1 calc R U . . .
H51C H 0.299406 0.140404 0.947204 0.129 Uiso 1 1 calc R U . . .
C1 C 0.8912(2) 0.33557(14) 0.67399(10) 0.0696(12) Uani 1 1 d DG U . . .
C6 C 0.8864(3) 0.40707(12) 0.68407(13) 0.0736(12) Uani 1 1 d DG U . . .
C5 C 0.8515(3) 0.43113(10) 0.73238(16) 0.0992(18) Uani 1 1 d G U . . .
H5 H 0.848276 0.479998 0.739263 0.119 Uiso 1 1 calc R U . . .
C4 C 0.8213(3) 0.38369(17) 0.77062(12) 0.0869(15) Uani 1 1 d G U . . .
H4 H 0.797469 0.400133 0.803636 0.104 Uiso 1 1 calc R U . . .
C3 C 0.8261(3) 0.31219(15) 0.76055(11) 0.0854(15) Uani 1 1 d G U . . .
H3 H 0.805453 0.279763 0.786681 0.102 Uiso 1 1 calc R U . . .
C2 C 0.8610(3) 0.28813(9) 0.71223(13) 0.0627(10) Uani 1 1 d G U . . .
H2 H 0.864243 0.239257 0.705351 0.075 Uiso 1 1 calc R U . . .
C28 C -0.1724(6) 0.3493(2) 0.4158(2) 0.100(2) Uani 1 1 d . . . . .
H28A H -0.233892 0.349754 0.380388 0.149 Uiso 1 1 calc R U . . .
H28B H -0.104790 0.375416 0.409628 0.149 Uiso 1 1 calc R U . . .
H28C H -0.201265 0.371081 0.446907 0.149 Uiso 1 1 calc R U . . .
Cl9 Cl 0.5674(2) 0.44486(12) 1.09752(10) 0.0733(6) Uani 0.5 1 d D U P A -1
C68 C 0.5465(7) 0.4969(4) 1.0376(2) 0.083(2) Uani 0.5 1 d DG U P A -1
C69 C 0.4563(7) 0.4845(4) 0.9899(3) 0.094(2) Uani 0.5 1 d DG U P A -1
C73 C 0.4411(6) 0.5282(4) 0.9423(2) 0.100(2) Uani 0.5 1 d DG U P A -1
H73 H 0.379489 0.519687 0.909677 0.120 Uiso 0.5 1 calc R U P A -1
C72 C 0.5161(7) 0.5843(4) 0.9423(3) 0.094(2) Uani 0.5 1 d G U P A -1
H72 H 0.505740 0.614200 0.909775 0.112 Uiso 0.5 1 calc R U P A -1
C71 C 0.6063(6) 0.5968(3) 0.9900(3) 0.091(2) Uani 0.5 1 d G U P A -1
H71 H 0.657533 0.635125 0.990076 0.109 Uiso 0.5 1 calc R U P A -1
C70 C 0.6215(6) 0.5530(4) 1.0377(3) 0.084(2) Uani 0.5 1 d G U P A -1
H70 H 0.683077 0.561538 1.070279 0.101 Uiso 0.5 1 calc R U P A -1
Cl1 Cl 0.3533(4) 0.4212(3) 0.9910(2) 0.168(2) Uani 0.5 1 d D U P A -1

loop_
_atom_site_aniso_label
_atom_site_aniso_U_11
_atom_site_aniso_U_22
_atom_site_aniso_U_33
_atom_site_aniso_U_23
_atom_site_aniso_U_13
_atom_site_aniso_U_12
Cl7 0.0801(8) 0.1053(10) 0.0918(9) -0.0170(7) 0.0301(7) -0.0181(7)
Cl8 0.1156(13) 0.0837(10) 0.1465(14) 0.0252(9) -0.0343(11) -0.0422(9)
N15 0.0255(11) 0.0189(10) 0.0281(11) 0.0009(8) 0.0067(9) 0.0008(8)
N29 0.0263(12) 0.0240(10) 0.0274(11) 0.0046(9) 0.0117(9) 0.0033(9)
N41 0.0310(12) 0.0247(11) 0.0273(11) 0.0010(9) 0.0124(10) -0.0002(9)
N31 0.0264(12) 0.0265(11) 0.0334(12) 0.0030(9) 0.0090(10) 0.0048(9)
N36 0.0358(13) 0.0251(11) 0.0313(12) 0.0053(9) 0.0184(10) 0.0072(9)
N38 0.0339(13) 0.0222(10) 0.0321(12) 0.0018(9) 0.0149(10) 0.0027(9)
N71 0.0299(12) 0.0245(11) 0.0336(12) -0.0036(9) 0.0108(10) -0.0057(9)
N34 0.0377(14) 0.0289(12) 0.0374(13) 0.0044(10) 0.0217(11) 0.0076(10)
N22 0.0299(12) 0.0297(11) 0.0279(11) -0.0002(9) 0.0070(10) 0.0011(10)
N66 0.0514(17) 0.0428(15) 0.0448(15) -0.0033(12) 0.0278(14) 0.0049(13)
N68 0.0602(19) 0.0410(16) 0.0607(18) 0.0103(13) 0.0284(16) 0.0215(14)
C16 0.0250(13) 0.0227(12) 0.0263(13) -0.0001(10) 0.0103(11) -0.0018(10)
C35 0.0298(14) 0.0221(12) 0.0339(14) 0.0036(10) 0.0145(12) 0.0036(11)
C30 0.0244(13) 0.0255(12) 0.0279(13) 0.0010(10) 0.0089(11) 0.0009(10)
C40 0.0272(14) 0.0224(12) 0.0311(14) -0.0044(10) 0.0128(11) -0.0008(10)
C17 0.0230(13) 0.0245(12) 0.0262(13) -0.0004(10) 0.0097(11) 0.0006(10)
C65 0.0354(16) 0.0273(13) 0.0346(15) -0.0008(11) 0.0129(13) 0.0020(12)
C43 0.0316(15) 0.0234(12) 0.0275(13) 0.0044(10) 0.0136(11) 0.0048(11)
C37 0.0293(14) 0.0203(12) 0.0287(13) 0.0009(10) 0.0123(11) 0.0017(10)
C32 0.0246(14) 0.0274(13) 0.0388(15) 0.0027(11) 0.0084(12) 0.0054(11)
C39 0.0299(14) 0.0198(12) 0.0339(14) -0.0008(10) 0.0134(12) 0.0011(10)
N21 0.0521(19) 0.0508(18) 0.0582(18) -0.0144(14) 0.0036(15) -0.0168(15)
C19 0.0323(15) 0.0347(15) 0.0328(15) -0.0080(12) 0.0098(12) -0.0078(12)
C42 0.0267(14) 0.0237(12) 0.0269(13) -0.0001(10) 0.0092(11) -0.0010(10)
C9 0.0312(14) 0.0177(11) 0.0294(13) 0.0004(10) 0.0068(11) 0.0038(10)
N64 0.0575(19) 0.0425(16) 0.073(2) 0.0104(14) 0.0231(17) 0.0229(15)
C23 0.0292(15) 0.0374(15) 0.0286(14) -0.0025(11) 0.0067(12) -0.0019(12)
C52 0.0381(16) 0.0249(13) 0.0315(14) 0.0064(11) 0.0201(12) 0.0103(11)
C33 0.0321(15) 0.0285(14) 0.0400(15) 0.0016(12) 0.0188(13) 0.0065(11)
C53 0.0471(18) 0.0270(13) 0.0350(15) 0.0017(11) 0.0197(14) 0.0045(12)
C67 0.0400(17) 0.0287(14) 0.0399(16) 0.0029(12) 0.0183(13) 0.0051(13)
C48 0.0319(15) 0.0284(13) 0.0422(16) 0.0015(12) 0.0184(13) 0.0013(11)
C14 0.0362(16) 0.0295(14) 0.0338(15) 0.0037(11) 0.0131(13) 0.0070(12)
C20 0.0371(17) 0.0418(17) 0.0418(17) -0.0099(14) 0.0043(14) -0.0086(14)
N25 0.062(2) 0.086(3) 0.0463(18) -0.0086(17) -0.0088(17) 0.0031(19)
N62 0.084(2) 0.0489(18) 0.065(2) 0.0005(15) 0.0483(19) 0.0208(17)
C63 0.0339(16) 0.0356(16) 0.0424(17) 0.0046(12) 0.0144(13) 0.0081(13)
C54 0.0507(19) 0.0362(15) 0.0313(15) 0.0015(12) 0.0163(14) 0.0077(14)
C57 0.0419(18) 0.0392(16) 0.0389(16) 0.0086(13) 0.0191(14) 0.0019(13)
C55 0.0473(19) 0.0377(16) 0.0376(16) 0.0110(13) 0.0216(15) 0.0139(14)
C10 0.0415(17) 0.0264(14) 0.0413(16) 0.0035(12) 0.0198(14) 0.0047(12)
C27 0.051(2) 0.0401(17) 0.0524(19) 0.0087(14) 0.0321(16) 0.0138(15)
C24 0.0432(19) 0.0502(19) 0.0335(16) -0.0056(14) 0.0023(15) -0.0048(15)
C13 0.057(2) 0.0363(16) 0.0461(18) 0.0070(14) 0.0255(16) 0.0213(15)
C61 0.0481(19) 0.0316(15) 0.0499(18) 0.0080(13) 0.0279(16) 0.0105(13)
C44 0.0423(18) 0.0393(16) 0.0311(15) 0.0014(12) 0.0079(13) 0.0026(13)
C56 0.0470(19) 0.0387(16) 0.0502(19) 0.0160(14) 0.0230(16) -0.0003(14)
C47 0.0460(19) 0.0327(15) 0.065(2) 0.0121(15) 0.0342(18) 0.0056(14)
C12 0.082(3) 0.0303(16) 0.057(2) 0.0156(15) 0.037(2) 0.0265(17)
C46 0.063(2) 0.0488(19) 0.053(2) 0.0257(16) 0.0367(19) 0.0250(18)
C11 0.068(2) 0.0295(15) 0.0511(19) 0.0151(13) 0.0338(18) 0.0108(15)
C45 0.059(2) 0.064(2) 0.0297(16) 0.0144(15) 0.0121(16) 0.0266(19)
C50 0.0392(19) 0.0495(19) 0.057(2) -0.0046(16) 0.0124(16) -0.0107(15)
C26 0.059(2) 0.0344(17) 0.071(2) 0.0118(16) 0.044(2) 0.0081(15)
C59 0.067(2) 0.0469(19) 0.0427(18) -0.0003(15) 0.0193(17) -0.0184(17)
C60 0.067(3) 0.070(3) 0.051(2) 0.0124(19) 0.0100(19) -0.029(2)
C58 0.065(2) 0.059(2) 0.0432(19) 0.0215(16) 0.0242(18) 0.0122(19)
C49 0.051(2) 0.066(2) 0.052(2) -0.0024(18) -0.0058(18) -0.0121(19)
C51 0.103(4) 0.091(3) 0.083(3) 0.058(3) 0.061(3) 0.043(3)
C1 0.054(2) 0.077(3) 0.070(2) -0.006(2) -0.0018(19) -0.006(2)
C6 0.058(2) 0.072(3) 0.079(3) -0.004(2) -0.009(2) -0.012(2)
C5 0.084(3) 0.093(3) 0.106(3) -0.041(3) -0.007(3) 0.005(3)
C4 0.083(3) 0.100(3) 0.071(3) -0.034(2) 0.004(2) 0.004(3)
C3 0.070(3) 0.106(3) 0.077(3) 0.000(3) 0.009(2) -0.010(3)
C2 0.047(2) 0.072(2) 0.064(2) -0.0015(19) 0.0039(18) -0.0059(19)
C28 0.164(6) 0.043(2) 0.123(4) 0.041(3) 0.096(4) 0.055(3)
Cl9 0.0942(17) 0.0627(12) 0.0761(14) 0.0064(10) 0.0469(13) 0.0102(11)
C68 0.077(3) 0.093(4) 0.091(4) -0.011(3) 0.046(3) 0.015(3)
C69 0.076(3) 0.121(4) 0.100(4) -0.041(4) 0.048(3) 0.013(3)
C73 0.087(4) 0.126(4) 0.101(4) -0.022(4) 0.050(4) 0.024(4)
C72 0.089(4) 0.117(4) 0.090(4) -0.012(4) 0.051(3) 0.031(3)
C71 0.087(4) 0.113(4) 0.088(4) -0.015(4) 0.051(3) 0.026(4)
C70 0.087(4) 0.088(4) 0.093(4) -0.011(3) 0.054(3) 0.014(3)
Cl1 0.099(3) 0.233(4) 0.196(4) -0.147(4) 0.086(3) -0.086(3)

loop_
_atom_type_symbol
_atom_type_description
_atom_type_scat_dispersion_real
_atom_type_scat_dispersion_imag
_atom_type_scat_source
C C 0.0033 0.0016 'International Tables Vol C Tables 4.2.6.8 and 6.1.1.4'
H H 0.0000 0.0000 'International Tables Vol C Tables 4.2.6.8 and 6.1.1.4'
Cl Cl 0.1484 0.1585 'International Tables Vol C Tables 4.2.6.8 and 6.1.1.4'
N N 0.0061 0.0033 'International Tables Vol C Tables 4.2.6.8 and 6.1.1.4'

loop_
_geom_angle_atom_site_label_1
_geom_angle_atom_site_label_2
_geom_angle_atom_site_label_3
_geom_angle
_geom_angle_site_symmetry_1
_geom_angle_site_symmetry_3
_geom_angle_publ_flag
C16 N15 C17 120.2(2) . 3_556 ?
C16 N15 C9 118.9(2) . . ?
C17 N15 C9 120.8(2) 3_556 . ?
C30 N29 C43 118.7(2) . . ?
C30 N29 C42 120.0(2) . . ?
C42 N29 C43 120.4(2) . . ?
C42 N41 C40 116.4(2) . . ?
C30 N31 C32 116.4(2) . . ?
C35 N36 C52 118.4(2) . . ?
C37 N36 C35 119.9(2) . . ?
C37 N36 C52 121.1(2) . . ?
C37 N38 C39 116.7(2) . . ?
C16 N71 C19 116.4(2) . . ?
C35 N34 C33 116.5(2) . . ?
C17 N22 C23 116.6(2) . . ?
N15 C16 C17 120.1(2) . . ?
N71 C16 N15 118.3(2) . . ?
N71 C16 C17 121.6(2) . . ?
N36 C35 C30 120.2(2) . . ?
N34 C35 N36 118.1(2) . . ?
N34 C35 C30 121.6(2) . . ?
N29 C30 C35 119.9(2) . . ?
N31 C30 N29 118.7(2) . . ?
N31 C30 C35 121.4(2) . . ?
N41 C40 C65 117.8(2) . . ?
N41 C40 C39 122.1(2) . . ?
C39 C40 C65 120.1(2) . . ?
N15 C17 C16 119.7(2) 3_556 . ?
N22 C17 N15 118.6(2) . 3_556 ?
N22 C17 C16 121.7(2) . . ?
N66 C65 C40 177.9(3) . . ?
C48 C43 N29 117.6(2) . . ?
C48 C43 C44 123.4(3) . . ?
C44 C43 N29 119.0(2) . . ?
N36 C37 C42 120.1(2) . . ?
N38 C37 N36 118.6(2) . . ?
N38 C37 C42 121.3(2) . . ?
N31 C32 C33 122.4(2) . . ?
N31 C32 C63 117.5(2) . . ?
C33 C32 C63 120.0(3) . . ?
N38 C39 C40 121.9(2) . . ?
N38 C39 C67 117.0(2) . . ?
C40 C39 C67 121.1(2) . . ?
N71 C19 C23 122.5(2) . . ?
N71 C19 C20 115.0(3) . . ?
C23 C19 C20 122.5(3) . . ?
N29 C42 C37 119.8(2) . . ?
N41 C42 N29 118.5(2) . . ?
N41 C42 C37 121.7(2) . . ?
C14 C9 N15 117.6(2) . . ?
C14 C9 C10 123.7(2) . . ?
C10 C9 N15 118.6(2) . . ?
N22 C23 C19 121.3(3) . . ?
N22 C23 C24 115.8(3) . . ?
C19 C23 C24 122.9(3) . . ?
C53 C52 N36 118.0(2) . . ?
C57 C52 N36 118.7(3) . . ?
C57 C52 C53 123.2(3) . . ?
N34 C33 C32 121.6(2) . . ?
N34 C33 C61 115.6(2) . . ?
C32 C33 C61 122.7(3) . . ?
C52 C53 C54 117.0(3) . . ?
C52 C53 C59 121.8(3) . . ?
C54 C53 C59 121.2(3) . . ?
N68 C67 C39 178.4(3) . . ?
C43 C48 C47 117.0(3) . . ?
C43 C48 C50 121.8(3) . . ?
C47 C48 C50 121.1(3) . . ?
C9 C14 C27 121.2(2) . . ?
C9 C14 C13 117.1(3) . . ?
C13 C14 C27 121.7(3) . . ?
N21 C20 C19 178.1(4) . . ?
N64 C63 C32 176.9(3) . . ?
C53 C54 H54 118.9 . . ?
C55 C54 C53 122.2(3) . . ?
C55 C54 H54 118.9 . . ?
C52 C57 C56 116.9(3) . . ?
C52 C57 C60 121.7(3) . . ?
C56 C57 C60 121.4(3) . . ?
C54 C55 C56 118.3(3) . . ?
C54 C55 C58 121.7(3) . . ?
C56 C55 C58 120.0(3) . . ?
C9 C10 C11 116.9(3) . . ?
C9 C10 C26 122.5(3) . . ?
C11 C10 C26 120.6(3) . . ?
C14 C27 H27A 109.5 . . ?
C14 C27 H27B 109.5 . . ?
C14 C27 H27C 109.5 . . ?
H27A C27 H27B 109.5 . . ?
H27A C27 H27C 109.5 . . ?
H27B C27 H27C 109.5 . . ?
N25 C24 C23 177.2(4) . . ?
C14 C13 H13 119.3 . . ?
C12 C13 C14 121.5(3) . . ?
C12 C13 H13 119.3 . . ?
N62 C61 C33 177.3(4) . . ?
C43 C44 C45 116.8(3) . . ?
C43 C44 C49 122.3(3) . . ?
C45 C44 C49 120.9(3) . . ?
C57 C56 H56 118.8 . . ?
C55 C56 C57 122.4(3) . . ?
C55 C56 H56 118.8 . . ?
C48 C47 H47 118.9 . . ?
C46 C47 C48 122.2(3) . . ?
C46 C47 H47 118.9 . . ?
C13 C12 C28 120.3(3) . . ?
C11 C12 C13 119.0(3) . . ?
C11 C12 C28 120.7(3) . . ?
C47 C46 C51 120.8(4) . . ?
C45 C46 C47 118.3(3) . . ?
C45 C46 C51 120.9(4) . . ?
C10 C11 H11 119.1 . . ?
C12 C11 C10 121.8(3) . . ?
C12 C11 H11 119.1 . . ?
C44 C45 H45 118.9 . . ?
C46 C45 C44 122.2(3) . . ?
C46 C45 H45 118.9 . . ?
C48 C50 H50A 109.5 . . ?
C48 C50 H50B 109.5 . . ?
C48 C50 H50C 109.5 . . ?
H50A C50 H50B 109.5 . . ?
H50A C50 H50C 109.5 . . ?
H50B C50 H50C 109.5 . . ?
C10 C26 H26A 109.5 . . ?
C10 C26 H26B 109.5 . . ?
C10 C26 H26C 109.5 . . ?
H26A C26 H26B 109.5 . . ?
H26A C26 H26C 109.5 . . ?
H26B C26 H26C 109.5 . . ?
C53 C59 H59A 109.5 . . ?
C53 C59 H59B 109.5 . . ?
C53 C59 H59C 109.5 . . ?
H59A C59 H59B 109.5 . . ?
H59A C59 H59C 109.5 . . ?
H59B C59 H59C 109.5 . . ?
C57 C60 H60A 109.5 . . ?
C57 C60 H60B 109.5 . . ?
C57 C60 H60C 109.5 . . ?
H60A C60 H60B 109.5 . . ?
H60A C60 H60C 109.5 . . ?
H60B C60 H60C 109.5 . . ?
C55 C58 H58A 109.5 . . ?
C55 C58 H58B 109.5 . . ?
C55 C58 H58C 109.5 . . ?
H58A C58 H58B 109.5 . . ?
H58A C58 H58C 109.5 . . ?
H58B C58 H58C 109.5 . . ?
C44 C49 H49A 109.5 . . ?
C44 C49 H49B 109.5 . . ?
C44 C49 H49C 109.5 . . ?
H49A C49 H49B 109.5 . . ?
H49A C49 H49C 109.5 . . ?
H49B C49 H49C 109.5 . . ?
C46 C51 H51A 109.5 . . ?
C46 C51 H51B 109.5 . . ?
C46 C51 H51C 109.5 . . ?
H51A C51 H51B 109.5 . . ?
H51A C51 H51C 109.5 . . ?
H51B C51 H51C 109.5 . . ?
C6 C1 Cl7 121.55(19) . . ?
C6 C1 C2 120.0 . . ?
C2 C1 Cl7 118.45(19) . . ?
C1 C6 Cl8 120.1(2) . . ?
C5 C6 Cl8 119.8(2) . . ?
C5 C6 C1 120.0 . . ?
C6 C5 H5 120.0 . . ?
C6 C5 C4 120.0 . . ?
C4 C5 H5 120.0 . . ?
C5 C4 H4 120.0 . . ?
C3 C4 C5 120.0 . . ?
C3 C4 H4 120.0 . . ?
C4 C3 H3 120.0 . . ?
C4 C3 C2 120.0 . . ?
C2 C3 H3 120.0 . . ?
C1 C2 H2 120.0 . . ?
C3 C2 C1 120.0 . . ?
C3 C2 H2 120.0 . . ?
C12 C28 H28A 109.5 . . ?
C12 C28 H28B 109.5 . . ?
C12 C28 H28C 109.5 . . ?
H28A C28 H28B 109.5 . . ?
H28A C28 H28C 109.5 . . ?
H28B C28 H28C 109.5 . . ?
C69 C68 Cl9 121.5(4) . . ?
C69 C68 C70 120.0 . . ?
C70 C68 Cl9 118.5(4) . . ?
C68 C69 C73 120.0 . . ?
C68 C69 Cl1 121.2(4) . . ?
C73 C69 Cl1 118.4(4) . . ?
C69 C73 H73 120.0 . . ?
C69 C73 C72 120.0 . . ?
C72 C73 H73 120.0 . . ?
C73 C72 H72 120.0 . . ?
C71 C72 C73 120.0 . . ?
C71 C72 H72 120.0 . . ?
C72 C71 H71 120.0 . . ?
C72 C71 C70 120.0 . . ?
C70 C71 H71 120.0 . . ?
C68 C70 H70 120.0 . . ?
C71 C70 C68 120.0 . . ?
C71 C70 H70 120.0 . . ?

loop_
_geom_bond_atom_site_label_1
_geom_bond_atom_site_label_2
_geom_bond_distance
_geom_bond_site_symmetry_2
_geom_bond_publ_flag
Cl7 C1 1.725(2) . ?
Cl8 C6 1.726(2) . ?
N15 C16 1.377(3) . ?
N15 C17 1.379(3) 3_556 ?
N15 C9 1.459(3) . ?
N29 C30 1.382(3) . ?
N29 C43 1.458(3) . ?
N29 C42 1.387(3) . ?
N41 C40 1.354(3) . ?
N41 C42 1.309(3) . ?
N31 C30 1.314(3) . ?
N31 C32 1.345(4) . ?
N36 C35 1.382(3) . ?
N36 C37 1.376(3) . ?
N36 C52 1.465(3) . ?
N38 C37 1.311(3) . ?
N38 C39 1.353(3) . ?
N71 C16 1.312(3) . ?
N71 C19 1.349(4) . ?
N34 C35 1.307(3) . ?
N34 C33 1.358(3) . ?
N22 C17 1.310(3) . ?
N22 C23 1.360(4) . ?
N66 C65 1.139(4) . ?
N68 C67 1.142(4) . ?
C16 C17 1.431(3) . ?
C35 C30 1.437(4) . ?
C40 C65 1.447(4) . ?
C40 C39 1.377(4) . ?
C43 C48 1.385(4) . ?
C43 C44 1.390(4) . ?
C37 C42 1.443(4) . ?
C32 C33 1.377(4) . ?
C32 C63 1.443(4) . ?
C39 C67 1.436(4) . ?
N21 C20 1.142(4) . ?
C19 C23 1.376(4) . ?
C19 C20 1.446(4) . ?
C9 C14 1.383(4) . ?
C9 C10 1.383(4) . ?
N64 C63 1.143(4) . ?
C23 C24 1.435(4) . ?
C52 C53 1.384(4) . ?
C52 C57 1.383(4) . ?
C33 C61 1.437(4) . ?
C53 C54 1.396(4) . ?
C53 C59 1.501(4) . ?
C48 C47 1.394(4) . ?
C48 C50 1.497(5) . ?
C14 C27 1.498(4) . ?
C14 C13 1.394(4) . ?
N25 C24 1.142(4) . ?
N62 C61 1.141(4) . ?
C54 H54 0.9500 . ?
C54 C55 1.375(5) . ?
C57 C56 1.394(4) . ?
C57 C60 1.505(5) . ?
C55 C56 1.378(5) . ?
C55 C58 1.501(4) . ?
C10 C11 1.394(4) . ?
C10 C26 1.503(4) . ?
C27 H27A 0.9800 . ?
C27 H27B 0.9800 . ?
C27 H27C 0.9800 . ?
C13 H13 0.9500 . ?
C13 C12 1.386(5) . ?
C44 C45 1.398(5) . ?
C44 C49 1.499(5) . ?
C56 H56 0.9500 . ?
C47 H47 0.9500 . ?
C47 C46 1.385(5) . ?
C12 C11 1.382(5) . ?
C12 C28 1.522(5) . ?
C46 C45 1.382(6) . ?
C46 C51 1.516(5) . ?
C11 H11 0.9500 . ?
C45 H45 0.9500 . ?
C50 H50A 0.9800 . ?
C50 H50B 0.9800 . ?
C50 H50C 0.9800 . ?
C26 H26A 0.9800 . ?
C26 H26B 0.9800 . ?
C26 H26C 0.9800 . ?
C59 H59A 0.9800 . ?
C59 H59B 0.9800 . ?
C59 H59C 0.9800 . ?
C60 H60A 0.9800 . ?
C60 H60B 0.9800 . ?
C60 H60C 0.9800 . ?
C58 H58A 0.9800 . ?
C58 H58B 0.9800 . ?
C58 H58C 0.9800 . ?
C49 H49A 0.9800 . ?
C49 H49B 0.9800 . ?
C49 H49C 0.9800 . ?
C51 H51A 0.9800 . ?
C51 H51B 0.9800 . ?
C51 H51C 0.9800 . ?
C1 C6 1.3900 . ?
C1 C2 1.3900 . ?
C6 C5 1.3900 . ?
C5 H5 0.9500 . ?
C5 C4 1.3900 . ?
C4 H4 0.9500 . ?
C4 C3 1.3900 . ?
C3 H3 0.9500 . ?
C3 C2 1.3900 . ?
C2 H2 0.9500 . ?
C28 H28A 0.9800 . ?
C28 H28B 0.9800 . ?
C28 H28C 0.9800 . ?
Cl9 C68 1.714(5) . ?
C68 C69 1.3900 . ?
C68 C70 1.3900 . ?
C69 C73 1.3900 . ?
C69 Cl1 1.719(6) . ?
C73 H73 0.9500 . ?
C73 C72 1.3900 . ?
C72 H72 0.9500 . ?
C72 C71 1.3900 . ?
C71 H71 0.9500 . ?
C71 C70 1.3900 . ?
C70 H70 0.9500 . ?

loop_
_geom_torsion_atom_site_label_1
_geom_torsion_atom_site_label_2
_geom_torsion_atom_site_label_3
_geom_torsion_atom_site_label_4
_geom_torsion
_geom_torsion_site_symmetry_1
_geom_torsion_site_symmetry_2
_geom_torsion_site_symmetry_3
_geom_torsion_site_symmetry_4
_geom_torsion_publ_flag
Cl7 C1 C6 Cl8 -3.1(2) . . . . ?
Cl7 C1 C6 C5 -180.0(2) . . . . ?
Cl7 C1 C2 C3 180.0(2) . . . . ?
Cl8 C6 C5 C4 -176.8(2) . . . . ?
N15 C16 C17 N15 -1.1(4) . . . 3_556 ?
N15 C16 C17 N22 178.7(2) . . . . ?
N15 C9 C14 C27 -2.1(4) . . . . ?
N15 C9 C14 C13 177.0(3) . . . . ?
N15 C9 C10 C11 -177.2(3) . . . . ?
N15 C9 C10 C26 2.7(5) . . . . ?
N29 C43 C48 C47 -179.7(2) . . . . ?
N29 C43 C48 C50 -1.2(4) . . . . ?
N29 C43 C44 C45 179.4(3) . . . . ?
N29 C43 C44 C49 -1.7(4) . . . . ?
N41 C40 C39 N38 -0.9(4) . . . . ?
N41 C40 C39 C67 178.6(3) . . . . ?
N31 C32 C33 N34 1.0(5) . . . . ?
N31 C32 C33 C61 -174.9(3) . . . . ?
N36 C35 C30 N29 1.5(4) . . . . ?
N36 C35 C30 N31 179.1(3) . . . . ?
N36 C37 C42 N29 -2.6(4) . . . . ?
N36 C37 C42 N41 -180.0(2) . . . . ?
N36 C52 C53 C54 -175.4(2) . . . . ?
N36 C52 C53 C59 2.8(4) . . . . ?
N36 C52 C57 C56 174.8(3) . . . . ?
N36 C52 C57 C60 -3.8(5) . . . . ?
N38 C37 C42 N29 175.4(2) . . . . ?
N38 C37 C42 N41 -1.9(4) . . . . ?
N71 C16 C17 N15 179.9(2) . . . 3_556 ?
N71 C16 C17 N22 -0.3(4) . . . . ?
N71 C19 C23 N22 -0.3(4) . . . . ?
N71 C19 C23 C24 177.4(3) . . . . ?
N34 C35 C30 N29 -176.2(3) . . . . ?
N34 C35 C30 N31 1.4(4) . . . . ?
C16 N15 C9 C14 -90.5(3) . . . . ?
C16 N15 C9 C10 87.3(3) . . . . ?
C16 N71 C19 C23 0.3(4) . . . . ?
C16 N71 C19 C20 178.9(3) . . . . ?
C35 N36 C37 N38 -173.4(3) . . . . ?
C35 N36 C37 C42 4.7(4) . . . . ?
C35 N36 C52 C53 83.1(3) . . . . ?
C35 N36 C52 C57 -93.6(3) . . . . ?
C35 N34 C33 C32 -2.1(4) . . . . ?
C35 N34 C33 C61 174.1(3) . . . . ?
C30 N29 C43 C48 -92.3(3) . . . . ?
C30 N29 C43 C44 86.3(3) . . . . ?
C30 N29 C42 N41 177.4(2) . . . . ?
C30 N29 C42 C37 0.0(4) . . . . ?
C30 N31 C32 C33 1.3(4) . . . . ?
C30 N31 C32 C63 -175.1(3) . . . . ?
C40 N41 C42 N29 -176.4(2) . . . . ?
C40 N41 C42 C37 0.9(4) . . . . ?
C17 N15 C16 N71 -179.9(2) 3_556 . . . ?
C17 N15 C16 C17 1.1(4) 3_556 . . . ?
C17 N15 C9 C14 86.1(3) 3_556 . . . ?
C17 N15 C9 C10 -96.2(3) 3_556 . . . ?
C17 N22 C23 C19 0.0(4) . . . . ?
C17 N22 C23 C24 -177.9(3) . . . . ?
C65 C40 C39 N38 -179.8(3) . . . . ?
C65 C40 C39 C67 -0.3(4) . . . . ?
C43 N29 C30 N31 -7.8(4) . . . . ?
C43 N29 C30 C35 169.9(2) . . . . ?
C43 N29 C42 N41 8.2(4) . . . . ?
C43 N29 C42 C37 -169.2(2) . . . . ?
C43 C48 C47 C46 1.2(4) . . . . ?
C43 C44 C45 C46 -0.5(5) . . . . ?
C37 N36 C35 N34 173.7(3) . . . . ?
C37 N36 C35 C30 -4.1(4) . . . . ?
C37 N36 C52 C53 -88.7(3) . . . . ?
C37 N36 C52 C57 94.6(3) . . . . ?
C37 N38 C39 C40 -0.1(4) . . . . ?
C37 N38 C39 C67 -179.6(3) . . . . ?
C32 N31 C30 N29 175.2(2) . . . . ?
C32 N31 C30 C35 -2.4(4) . . . . ?
C39 N38 C37 N36 179.5(2) . . . . ?
C39 N38 C37 C42 1.4(4) . . . . ?
C19 N71 C16 N15 -179.0(2) . . . . ?
C19 N71 C16 C17 0.0(4) . . . . ?
C42 N29 C30 N31 -177.2(2) . . . . ?
C42 N29 C30 C35 0.5(4) . . . . ?
C42 N29 C43 C48 77.0(3) . . . . ?
C42 N29 C43 C44 -104.4(3) . . . . ?
C42 N41 C40 C65 179.3(2) . . . . ?
C42 N41 C40 C39 0.4(4) . . . . ?
C9 N15 C16 N71 -3.3(3) . . . . ?
C9 N15 C16 C17 177.6(2) . . . . ?
C9 C14 C13 C12 0.0(5) . . . . ?
C9 C10 C11 C12 0.4(5) . . . . ?
C23 N22 C17 N15 -179.9(2) . . . 3_556 ?
C23 N22 C17 C16 0.3(4) . . . . ?
C52 N36 C35 N34 1.8(4) . . . . ?
C52 N36 C35 C30 -176.0(3) . . . . ?
C52 N36 C37 N38 -1.8(4) . . . . ?
C52 N36 C37 C42 176.3(2) . . . . ?
C52 C53 C54 C55 0.7(4) . . . . ?
C52 C57 C56 C55 0.4(5) . . . . ?
C33 N34 C35 N36 -176.8(3) . . . . ?
C33 N34 C35 C30 1.0(4) . . . . ?
C53 C52 C57 C56 -1.7(4) . . . . ?
C53 C52 C57 C60 179.7(3) . . . . ?
C53 C54 C55 C56 -1.9(5) . . . . ?
C53 C54 C55 C58 179.4(3) . . . . ?
C48 C43 C44 C45 -2.0(4) . . . . ?
C48 C43 C44 C49 176.9(3) . . . . ?
C48 C47 C46 C45 -3.6(5) . . . . ?
C48 C47 C46 C51 175.4(3) . . . . ?
C14 C9 C10 C11 0.4(5) . . . . ?
C14 C9 C10 C26 -179.7(3) . . . . ?
C14 C13 C12 C11 0.8(6) . . . . ?
C14 C13 C12 C28 -179.6(4) . . . . ?
C20 C19 C23 N22 -178.9(3) . . . . ?
C20 C19 C23 C24 -1.1(5) . . . . ?
C63 C32 C33 N34 177.3(3) . . . . ?
C63 C32 C33 C61 1.4(5) . . . . ?
C54 C55 C56 C57 1.3(5) . . . . ?
C57 C52 C53 C54 1.2(4) . . . . ?
C57 C52 C53 C59 179.4(3) . . . . ?
C10 C9 C14 C27 -179.7(3) . . . . ?
C10 C9 C14 C13 -0.6(5) . . . . ?
C27 C14 C13 C12 179.1(4) . . . . ?
C13 C12 C11 C10 -1.0(6) . . . . ?
C44 C43 C48 C47 1.7(4) . . . . ?
C44 C43 C48 C50 -179.8(3) . . . . ?
C47 C46 C45 C44 3.2(5) . . . . ?
C50 C48 C47 C46 -177.3(3) . . . . ?
C26 C10 C11 C12 -179.5(4) . . . . ?
C59 C53 C54 C55 -177.5(3) . . . . ?
C60 C57 C56 C55 179.0(3) . . . . ?
C58 C55 C56 C57 -179.9(3) . . . . ?
C49 C44 C45 C46 -179.5(3) . . . . ?
C51 C46 C45 C44 -175.8(3) . . . . ?
C1 C6 C5 C4 0.0 . . . . ?
C6 C1 C2 C3 0.0 . . . . ?
C6 C5 C4 C3 0.0 . . . . ?
C5 C4 C3 C2 0.0 . . . . ?
C4 C3 C2 C1 0.0 . . . . ?
C2 C1 C6 Cl8 176.8(2) . . . . ?
C2 C1 C6 C5 0.0 . . . . ?
C28 C12 C11 C10 179.3(4) . . . . ?
Cl9 C68 C69 C73 179.3(6) . . . . ?
Cl9 C68 C69 Cl1 6.0(5) . . . . ?
Cl9 C68 C70 C71 -179.3(6) . . . . ?
C68 C69 C73 C72 0.0 . . . . ?
C69 C68 C70 C71 0.0 . . . . ?
C69 C73 C72 C71 0.0 . . . . ?
C73 C72 C71 C70 0.0 . . . . ?
C72 C71 C70 C68 0.0 . . . . ?
C70 C68 C69 C73 0.0 . . . . ?
C70 C68 C69 Cl1 -173.4(7) . . . . ?
Cl1 C69 C73 C72 173.5(7) . . . . ?
